data_7022161
loop_
_publ_author_name
'Du, Gaixia'
'Wei, Yanling'
'Zhang, Wei'
'Dong, Yuping'
'Lin, Zhengguo'
'He, Huan'
'Zhang, Shaowen'
'Li, Xiaofang'

_publ_section_title
;
 Bis(imino)diphenylamido rare-earth metal dialkyl complexes: synthesis,
 structure, and catalytic activity in living ring-opening \e-caprolactone
 polymerization and copolymerization with \g-butyrolactone.
;
_journal_issue 4
_journal_name_full 'Dalton transactions (Cambridge, England : 2003)'
_journal_page_first 1278
_journal_page_last 1286
_journal_paper_doi 10.1039/c2dt31932b
_journal_volume 42
_journal_year 2013
_chemical_formula_sum 'C53 H74 N3 Si2 Y'
_chemical_formula_weight 898.24
_chemical_name_systematic
;
?
;
_space_group_IT_number 14
_symmetry_cell_setting monoclinic
_symmetry_space_group_name_Hall '-P 2ybc'
_symmetry_space_group_name_H-M 'P 1 21/c 1'
_atom_sites_solution_hydrogens geom
_atom_sites_solution_primary direct
_atom_sites_solution_secondary difmap
_audit_creation_method SHELXL-97
_cell_angle_alpha 90.00
_cell_angle_beta 97.3470(10)
_cell_angle_gamma 90.00
_cell_formula_units_Z 4
_cell_length_a 13.5064(8)
_cell_length_b 18.8267(11)
_cell_length_c 20.6945(12)
_cell_measurement_reflns_used 9508
_cell_measurement_temperature 296(2)
_cell_measurement_theta_max 28.49
_cell_measurement_theta_min 3.35
_cell_volume 5219.0(5)
_computing_cell_refinement 'Bruker SMART'
_computing_data_collection 'Bruker SMART'
_computing_data_reduction 'Bruker SAINT'
_computing_molecular_graphics 'Bruker SHELXTL'
_computing_publication_material 'Bruker SHELXTL'
_computing_structure_refinement 'SHELXL-97 (Sheldrick, 1997)'
_computing_structure_solution 'SHELXS-97 (Sheldrick, 1990)'
_diffrn_ambient_temperature 296(2)
_diffrn_measured_fraction_theta_full 0.997
_diffrn_measured_fraction_theta_max 0.997
_diffrn_measurement_device_type 'CCD area detector'
_diffrn_measurement_method 'phi and omega scans'
_diffrn_radiation_monochromator graphite
_diffrn_radiation_source 'fine-focus sealed tube'
_diffrn_radiation_type MoK\a
_diffrn_radiation_wavelength 0.71073
_diffrn_reflns_av_R_equivalents 0.0259
_diffrn_reflns_av_sigmaI/netI 0.0333
_diffrn_reflns_limit_h_max 16
_diffrn_reflns_limit_h_min -15
_diffrn_reflns_limit_k_max 19
_diffrn_reflns_limit_k_min -22
_diffrn_reflns_limit_l_max 24
_diffrn_reflns_limit_l_min -22
_diffrn_reflns_number 24387
_diffrn_reflns_theta_full 25.02
_diffrn_reflns_theta_max 25.02
_diffrn_reflns_theta_min 3.23
_exptl_absorpt_coefficient_mu 1.198
_exptl_absorpt_correction_T_max 0.6791
_exptl_absorpt_correction_T_min 0.6146
_exptl_absorpt_correction_type multi-scan
_exptl_absorpt_process_details sadabs
_exptl_crystal_colour colorless
_exptl_crystal_density_diffrn 1.143
_exptl_crystal_density_method 'not measured'
_exptl_crystal_description Prism
_exptl_crystal_F_000 1920
_exptl_crystal_size_max 0.45
_exptl_crystal_size_mid 0.40
_exptl_crystal_size_min 0.35
_refine_diff_density_max 0.293
_refine_diff_density_min -0.242
_refine_diff_density_rms 0.041
_refine_ls_extinction_method none
_refine_ls_goodness_of_fit_ref 1.017
_refine_ls_hydrogen_treatment constr
_refine_ls_matrix_type full
_refine_ls_number_parameters 548
_refine_ls_number_reflns 9178
_refine_ls_number_restraints 0
_refine_ls_restrained_S_all 1.017
_refine_ls_R_factor_all 0.0488
_refine_ls_R_factor_gt 0.0329
_refine_ls_shift/su_max 0.001
_refine_ls_shift/su_mean 0.000
_refine_ls_structure_factor_coef Fsqd
_refine_ls_weighting_details 'calc w=1/[\s^2^(Fo^2^)+(0.0332P)^2^+2.4685P] where P=(Fo^2^+2Fc^2^)/3'
_refine_ls_weighting_scheme calc
_refine_ls_wR_factor_gt 0.0725
_refine_ls_wR_factor_ref 0.0782
_reflns_number_gt 7380
_reflns_number_total 9178
_reflns_threshold_expression >2sigma(I)
_cod_data_source_file c2dt31932b.txt
_cod_data_source_block mo_20100827_lxf_by_0m
_cod_depositor_comments
;
The following automatic conversions were performed:

'_symmetry_cell_setting' value 'Monoclinic' changed to 'monoclinic'
according to /home/saulius/struct/CIF-dictionaries/cif_core.dic
dictionary named 'cif_core.dic' version 2.4.2 from 2011-04-26.

Automatic conversion script
Id: cif_fix_values 1891 2012-01-12 08:04:46Z andrius 
;
_cod_original_sg_symbol_H-M P2(1)/c
_cod_database_code 7022161

loop_
_symmetry_equiv_pos_as_xyz
'x, y, z'
'-x, y+1/2, -z+1/2'
'-x, -y, -z'
'x, -y-1/2, z-1/2'

loop_
_atom_site_label
_atom_site_type_symbol
_atom_site_fract_x
_atom_site_fract_y
_atom_site_fract_z
_atom_site_U_iso_or_equiv
_atom_site_adp_type
_atom_site_occupancy
_atom_site_symmetry_multiplicity
_atom_site_calc_flag
_atom_site_refinement_flags
_atom_site_disorder_assembly
_atom_site_disorder_group
Y1 Y 0.243558(14) 0.154587(10) 0.298174(9) 0.02332(6) Uani 1 1 d . . .
N1 N 0.41321(11) 0.15406(9) 0.26719(8) 0.0259(4) Uani 1 1 d . . .
N2 N 0.22649(12) 0.17629(9) 0.18881(8) 0.0272(4) Uani 1 1 d . . .
N3 N 0.06951(12) 0.18695(9) 0.26879(8) 0.0277(4) Uani 1 1 d . . .
Si1 Si 0.26664(5) -0.01326(3) 0.39911(3) 0.03512(15) Uani 1 1 d . . .
Si2 Si 0.28508(5) 0.32469(4) 0.39335(3) 0.03939(17) Uani 1 1 d . . .
C1 C 0.21623(16) 0.03342(11) 0.32408(11) 0.0337(5) Uani 1 1 d . . .
H1A H 0.1444 0.0278 0.3206 0.040 Uiso 1 1 calc R . .
H1B H 0.2376 0.0060 0.2887 0.040 Uiso 1 1 calc R . .
C2 C 0.3164(3) -0.10349(15) 0.38244(16) 0.0718(9) Uani 1 1 d . . .
H2A H 0.2676 -0.1289 0.3534 0.108 Uiso 1 1 calc R . .
H2B H 0.3303 -0.1292 0.4226 0.108 Uiso 1 1 calc R . .
H2C H 0.3766 -0.0986 0.3627 0.108 Uiso 1 1 calc R . .
C3 C 0.37365(19) 0.03397(15) 0.44641(12) 0.0514(7) Uani 1 1 d . . .
H3A H 0.4288 0.0354 0.4214 0.077 Uiso 1 1 calc R . .
H3B H 0.3932 0.0093 0.4866 0.077 Uiso 1 1 calc R . .
H3C H 0.3540 0.0816 0.4555 0.077 Uiso 1 1 calc R . .
C4 C 0.1694(2) -0.02248(19) 0.45485(14) 0.0692(9) Uani 1 1 d . . .
H4A H 0.1543 0.0234 0.4712 0.104 Uiso 1 1 calc R . .
H4B H 0.1938 -0.0529 0.4906 0.104 Uiso 1 1 calc R . .
H4C H 0.1101 -0.0427 0.4315 0.104 Uiso 1 1 calc R . .
C5 C 0.27212(16) 0.22778(12) 0.39311(11) 0.0342(5) Uani 1 1 d . . .
H5A H 0.2181 0.2175 0.4183 0.041 Uiso 1 1 calc R . .
H5B H 0.3324 0.2097 0.4182 0.041 Uiso 1 1 calc R . .
C6 C 0.3205(2) 0.35526(14) 0.31311(15) 0.0654(9) Uani 1 1 d . . .
H6A H 0.3832 0.3343 0.3063 0.098 Uiso 1 1 calc R . .
H6B H 0.3266 0.4061 0.3133 0.098 Uiso 1 1 calc R . .
H6C H 0.2700 0.3410 0.2787 0.098 Uiso 1 1 calc R . .
C7 C 0.1654(2) 0.36838(15) 0.40685(14) 0.0544(7) Uani 1 1 d . . .
H7A H 0.1127 0.3518 0.3748 0.082 Uiso 1 1 calc R . .
H7B H 0.1720 0.4189 0.4030 0.082 Uiso 1 1 calc R . .
H7C H 0.1499 0.3569 0.4496 0.082 Uiso 1 1 calc R . .
C8 C 0.3840(2) 0.35994(16) 0.45709(17) 0.0719(10) Uani 1 1 d . . .
H8A H 0.3745 0.3407 0.4988 0.108 Uiso 1 1 calc R . .
H8B H 0.3796 0.4108 0.4585 0.108 Uiso 1 1 calc R . .
H8C H 0.4486 0.3464 0.4466 0.108 Uiso 1 1 calc R . .
C9 C 0.48766(14) 0.10470(11) 0.29744(10) 0.0286(5) Uani 1 1 d . . .
C10 C 0.49023(16) 0.03687(12) 0.26946(12) 0.0358(5) Uani 1 1 d . . .
C11 C 0.56166(18) -0.01022(13) 0.29826(13) 0.0457(6) Uani 1 1 d . . .
H11 H 0.5648 -0.0558 0.2813 0.055 Uiso 1 1 calc R . .
C12 C 0.62797(18) 0.00932(14) 0.35149(14) 0.0489(7) Uani 1 1 d . . .
H12 H 0.6760 -0.0228 0.3697 0.059 Uiso 1 1 calc R . .
C13 C 0.62332(17) 0.07582(14) 0.37760(12) 0.0422(6) Uani 1 1 d . . .
H13 H 0.6688 0.0883 0.4134 0.051 Uiso 1 1 calc R . .
C14 C 0.55224(15) 0.12545(12) 0.35193(11) 0.0318(5) Uani 1 1 d . . .
C15 C 0.42131(17) 0.01717(13) 0.20813(13) 0.0439(6) Uani 1 1 d . . .
H15 H 0.3613 0.0466 0.2071 0.053 Uiso 1 1 calc R . .
C16 C 0.4689(2) 0.03437(17) 0.14698(13) 0.0595(8) Uani 1 1 d . . .
H16A H 0.4873 0.0836 0.1474 0.089 Uiso 1 1 calc R . .
H16B H 0.4220 0.0248 0.1091 0.089 Uiso 1 1 calc R . .
H16C H 0.5273 0.0055 0.1459 0.089 Uiso 1 1 calc R . .
C26 C 0.23409(17) 0.26164(12) 0.10138(10) 0.0356(5) Uani 1 1 d . . .
H26 H 0.1679 0.2521 0.0856 0.043 Uiso 1 1 calc R . .
C17 C 0.3877(2) -0.06021(15) 0.20602(17) 0.0681(9) Uani 1 1 d . . .
H17A H 0.4443 -0.0905 0.2040 0.102 Uiso 1 1 calc R . .
H17B H 0.3398 -0.0678 0.1682 0.102 Uiso 1 1 calc R . .
H17C H 0.3578 -0.0710 0.2445 0.102 Uiso 1 1 calc R . .
C18 C 0.54769(16) 0.19824(13) 0.38215(11) 0.0376(6) Uani 1 1 d . . .
H18 H 0.4801 0.2168 0.3697 0.045 Uiso 1 1 calc R . .
C19 C 0.6204(2) 0.25003(14) 0.35641(14) 0.0561(7) Uani 1 1 d . . .
H19A H 0.6873 0.2326 0.3667 0.084 Uiso 1 1 calc R . .
H19B H 0.6149 0.2957 0.3764 0.084 Uiso 1 1 calc R . .
H19C H 0.6046 0.2544 0.3100 0.084 Uiso 1 1 calc R . .
C20 C 0.5664(2) 0.19657(16) 0.45646(12) 0.0570(7) Uani 1 1 d . . .
H20A H 0.5249 0.1609 0.4725 0.086 Uiso 1 1 calc R . .
H20B H 0.5507 0.2421 0.4734 0.086 Uiso 1 1 calc R . .
H20C H 0.6353 0.1857 0.4703 0.086 Uiso 1 1 calc R . .
C21 C 0.44265(15) 0.19354(11) 0.22277(10) 0.0294(5) Uani 1 1 d . . .
H21 H 0.5110 0.1941 0.2206 0.035 Uiso 1 1 calc R . .
C22 C 0.38212(15) 0.23722(11) 0.17579(10) 0.0274(5) Uani 1 1 d . . .
C23 C 0.43194(17) 0.28867(12) 0.14278(11) 0.0357(5) Uani 1 1 d . . .
H23 H 0.4996 0.2966 0.1556 0.043 Uiso 1 1 calc R . .
C24 C 0.38412(19) 0.32724(12) 0.09255(12) 0.0401(6) Uani 1 1 d . . .
H24 H 0.4176 0.3627 0.0728 0.048 Uiso 1 1 calc R . .
C25 C 0.28464(18) 0.31268(13) 0.07145(11) 0.0396(6) Uani 1 1 d . . .
H25 H 0.2517 0.3379 0.0365 0.047 Uiso 1 1 calc R . .
C27 C 0.27997(15) 0.22350(11) 0.15531(10) 0.0269(5) Uani 1 1 d . . .
C28 C 0.16306(15) 0.12793(11) 0.15389(10) 0.0285(5) Uani 1 1 d . . .
C29 C 0.18952(17) 0.09334(13) 0.09844(11) 0.0372(5) Uani 1 1 d . . .
H29 H 0.2468 0.1076 0.0814 0.045 Uiso 1 1 calc R . .
C30 C 0.13339(19) 0.03926(14) 0.06884(12) 0.0460(6) Uani 1 1 d . . .
H30 H 0.1540 0.0168 0.0328 0.055 Uiso 1 1 calc R . .
C31 C 0.04580(19) 0.01720(14) 0.09176(13) 0.0494(7) Uani 1 1 d . . .
H31 H 0.0090 -0.0206 0.0723 0.059 Uiso 1 1 calc R . .
C32 C 0.01511(18) 0.05223(13) 0.14330(12) 0.0425(6) Uani 1 1 d . . .
H32 H -0.0449 0.0392 0.1575 0.051 Uiso 1 1 calc R . .
C33 C 0.07134(15) 0.10756(12) 0.17579(10) 0.0306(5) Uani 1 1 d . . .
C34 C 0.02468(15) 0.14885(12) 0.22241(10) 0.0313(5) Uani 1 1 d . . .
H34 H -0.0447 0.1478 0.2185 0.038 Uiso 1 1 calc R . .
C35 C 0.00604(15) 0.23650(12) 0.29790(11) 0.0320(5) Uani 1 1 d . . .
C36 C -0.01526(17) 0.30149(13) 0.26586(12) 0.0407(6) Uani 1 1 d . . .
C37 C -0.08078(19) 0.34736(15) 0.29169(14) 0.0533(7) Uani 1 1 d . . .
H37 H -0.0976 0.3903 0.2710 0.064 Uiso 1 1 calc R . .
C38 C -0.12081(19) 0.32996(15) 0.34727(14) 0.0547(7) Uani 1 1 d . . .
H38 H -0.1662 0.3605 0.3631 0.066 Uiso 1 1 calc R . .
C39 C -0.09438(18) 0.26780(15) 0.37980(13) 0.0480(7) Uani 1 1 d . . .
H39 H -0.1201 0.2579 0.4184 0.058 Uiso 1 1 calc R . .
C40 C -0.02998(15) 0.21939(13) 0.35623(11) 0.0349(5) Uani 1 1 d . . .
C41 C 0.0326(2) 0.32219(14) 0.20600(13) 0.0524(7) Uani 1 1 d . . .
H41 H 0.0934 0.2937 0.2063 0.063 Uiso 1 1 calc R . .
C42 C -0.0345(2) 0.3049(2) 0.14340(15) 0.0785(10) Uani 1 1 d . . .
H42A H -0.0472 0.2548 0.1413 0.118 Uiso 1 1 calc R . .
H42B H -0.0022 0.3191 0.1067 0.118 Uiso 1 1 calc R . .
H42C H -0.0965 0.3300 0.1426 0.118 Uiso 1 1 calc R . .
C43 C 0.0639(3) 0.40054(16) 0.20714(18) 0.0816(11) Uani 1 1 d . . .
H43A H 0.0055 0.4300 0.2010 0.122 Uiso 1 1 calc R . .
H43B H 0.1039 0.4093 0.1728 0.122 Uiso 1 1 calc R . .
H43C H 0.1020 0.4114 0.2484 0.122 Uiso 1 1 calc R . .
C44 C -0.00220(17) 0.15092(13) 0.39195(11) 0.0385(5) Uani 1 1 d . . .
H44 H 0.0623 0.1357 0.3798 0.046 Uiso 1 1 calc R . .
C45 C -0.0774(2) 0.09192(15) 0.37143(14) 0.0554(7) Uani 1 1 d . . .
H45A H -0.1421 0.1058 0.3815 0.083 Uiso 1 1 calc R . .
H45B H -0.0569 0.0491 0.3945 0.083 Uiso 1 1 calc R . .
H45C H -0.0804 0.0838 0.3254 0.083 Uiso 1 1 calc R . .
C46 C 0.0109(2) 0.15979(17) 0.46572(12) 0.0573(7) Uani 1 1 d . . .
H46A H 0.0560 0.1984 0.4778 0.086 Uiso 1 1 calc R . .
H46B H 0.0376 0.1168 0.4859 0.086 Uiso 1 1 calc R . .
H46C H -0.0526 0.1698 0.4799 0.086 Uiso 1 1 calc R . .
C47 C 0.7264(3) 0.1274(2) 0.09244(19) 0.0876(11) Uani 1 1 d . . .
C48 C 0.7238(3) 0.19337(19) 0.1211(2) 0.0864(11) Uani 1 1 d . A .
H48 H 0.7189 0.2336 0.0948 0.104 Uiso 1 1 calc R . .
C49 C 0.7282(2) 0.20115(19) 0.18659(18) 0.0725(9) Uani 1 1 d . . .
H49 H 0.7253 0.2463 0.2045 0.087 Uiso 1 1 calc R A .
C50 C 0.7368(2) 0.1437(2) 0.22560(18) 0.0726(10) Uani 1 1 d . A .
H50 H 0.7403 0.1489 0.2705 0.087 Uiso 1 1 calc R . .
C51 C 0.7404(2) 0.0782(2) 0.1988(2) 0.0808(11) Uani 1 1 d . . .
H51 H 0.7467 0.0384 0.2257 0.097 Uiso 1 1 calc R A .
C52 C 0.7348(3) 0.06967(19) 0.1335(2) 0.0830(11) Uani 1 1 d . A .
H52 H 0.7368 0.0242 0.1162 0.100 Uiso 1 1 calc R . .
C53 C 0.6940(10) 0.1072(6) 0.0218(4) 0.100(4) Uiso 0.520(17) 1 d P A 1
H53A H 0.7439 0.0774 0.0066 0.150 Uiso 0.520(17) 1 calc PR A 1
H53B H 0.6860 0.1494 -0.0044 0.150 Uiso 0.520(17) 1 calc PR A 1
H53C H 0.6317 0.0821 0.0184 0.150 Uiso 0.520(17) 1 calc PR A 1
C53' C 0.7505(11) 0.1322(6) 0.0172(4) 0.100(4) Uiso 0.480(17) 1 d P A 2
H53D H 0.8200 0.1224 0.0158 0.150 Uiso 0.480(17) 1 calc PR A 2
H53E H 0.7352 0.1791 0.0005 0.150 Uiso 0.480(17) 1 calc PR A 2
H53F H 0.7107 0.0980 -0.0089 0.150 Uiso 0.480(17) 1 calc PR A 2

loop_
_atom_site_aniso_label
_atom_site_aniso_U_11
_atom_site_aniso_U_22
_atom_site_aniso_U_33
_atom_site_aniso_U_23
_atom_site_aniso_U_13
_atom_site_aniso_U_12
Y1 0.02169(10) 0.02689(11) 0.02152(11) 0.00356(9) 0.00328(7) 0.00026(9)
N1 0.0215(8) 0.0291(9) 0.0270(9) 0.0017(8) 0.0029(7) -0.0006(8)
N2 0.0216(8) 0.0365(10) 0.0239(9) 0.0039(8) 0.0037(7) -0.0028(7)
N3 0.0239(9) 0.0344(10) 0.0253(10) 0.0054(8) 0.0049(7) 0.0032(8)
Si1 0.0350(3) 0.0316(3) 0.0378(4) 0.0104(3) 0.0009(3) -0.0033(3)
Si2 0.0393(4) 0.0356(4) 0.0447(4) -0.0095(3) 0.0111(3) -0.0048(3)
C1 0.0350(12) 0.0315(12) 0.0347(13) 0.0011(10) 0.0045(10) -0.0003(10)
C2 0.093(2) 0.0429(16) 0.074(2) 0.0116(15) -0.0109(18) 0.0166(16)
C3 0.0484(15) 0.0603(17) 0.0427(15) 0.0106(13) -0.0049(12) -0.0103(13)
C4 0.0503(17) 0.105(3) 0.0534(18) 0.0302(18) 0.0096(14) -0.0068(17)
C5 0.0318(12) 0.0388(13) 0.0327(13) -0.0010(10) 0.0068(10) -0.0045(10)
C6 0.083(2) 0.0425(16) 0.078(2) 0.0080(15) 0.0363(18) -0.0011(15)
C7 0.0519(16) 0.0503(16) 0.0629(19) -0.0140(14) 0.0142(14) 0.0028(13)
C8 0.0547(18) 0.0573(19) 0.100(3) -0.0299(18) -0.0054(17) -0.0084(14)
C9 0.0209(10) 0.0324(12) 0.0339(12) 0.0092(10) 0.0085(9) 0.0010(9)
C10 0.0282(11) 0.0354(13) 0.0455(14) 0.0042(11) 0.0113(10) 0.0028(10)
C11 0.0408(14) 0.0350(13) 0.0632(18) 0.0054(13) 0.0143(13) 0.0079(11)
C12 0.0355(13) 0.0480(16) 0.0635(18) 0.0229(14) 0.0080(13) 0.0129(12)
C13 0.0285(12) 0.0529(16) 0.0442(15) 0.0166(13) 0.0002(10) 0.0009(11)
C14 0.0239(11) 0.0366(12) 0.0351(13) 0.0110(10) 0.0047(9) -0.0021(9)
C15 0.0333(12) 0.0402(14) 0.0584(17) -0.0109(12) 0.0066(11) 0.0035(11)
C16 0.0579(17) 0.070(2) 0.0510(17) -0.0132(15) 0.0088(14) 0.0059(15)
C26 0.0321(12) 0.0466(14) 0.0273(12) 0.0058(11) 0.0012(9) 0.0009(10)
C17 0.0599(18) 0.0485(17) 0.096(3) -0.0243(17) 0.0116(17) -0.0038(14)
C18 0.0283(12) 0.0449(14) 0.0376(14) 0.0027(11) -0.0037(10) -0.0012(10)
C19 0.0612(17) 0.0472(16) 0.0592(18) 0.0043(14) 0.0045(14) -0.0164(13)
C20 0.0604(18) 0.0653(19) 0.0427(16) -0.0016(14) -0.0040(13) -0.0122(15)
C21 0.0218(10) 0.0341(12) 0.0323(12) -0.0013(10) 0.0040(9) -0.0042(9)
C22 0.0277(11) 0.0294(11) 0.0259(11) 0.0028(9) 0.0061(9) -0.0009(9)
C23 0.0330(12) 0.0391(13) 0.0356(13) 0.0024(11) 0.0070(10) -0.0082(10)
C24 0.0510(15) 0.0354(13) 0.0360(14) 0.0080(11) 0.0130(11) -0.0060(11)
C25 0.0486(14) 0.0431(14) 0.0269(12) 0.0097(11) 0.0044(11) 0.0026(12)
C27 0.0277(11) 0.0324(12) 0.0215(11) 0.0000(9) 0.0067(9) 0.0010(9)
C28 0.0261(11) 0.0357(12) 0.0225(11) 0.0045(9) -0.0012(9) 0.0015(9)
C29 0.0348(12) 0.0472(14) 0.0310(13) 0.0003(11) 0.0092(10) -0.0014(11)
C30 0.0534(15) 0.0505(15) 0.0347(14) -0.0121(12) 0.0075(12) -0.0026(13)
C31 0.0546(16) 0.0487(16) 0.0444(16) -0.0107(13) 0.0037(13) -0.0166(13)
C32 0.0363(13) 0.0514(15) 0.0395(14) -0.0010(12) 0.0046(11) -0.0132(11)
C33 0.0261(11) 0.0382(13) 0.0271(12) 0.0035(10) 0.0016(9) -0.0021(9)
C34 0.0222(10) 0.0420(13) 0.0302(12) 0.0092(11) 0.0052(9) -0.0032(10)
C35 0.0219(10) 0.0401(13) 0.0342(13) -0.0009(10) 0.0042(9) 0.0036(9)
C36 0.0304(12) 0.0449(14) 0.0472(15) 0.0063(12) 0.0067(11) 0.0096(11)
C37 0.0416(14) 0.0487(15) 0.0696(19) 0.0060(15) 0.0081(13) 0.0162(13)
C38 0.0389(14) 0.0595(18) 0.068(2) -0.0111(15) 0.0168(13) 0.0138(13)
C39 0.0374(13) 0.0620(17) 0.0476(16) -0.0063(14) 0.0170(12) 0.0033(13)
C40 0.0246(11) 0.0461(14) 0.0346(13) -0.0030(11) 0.0057(9) -0.0024(10)
C41 0.0503(15) 0.0527(16) 0.0565(18) 0.0248(14) 0.0162(13) 0.0206(13)
C42 0.077(2) 0.103(3) 0.056(2) 0.0285(19) 0.0110(17) 0.023(2)
C43 0.085(2) 0.060(2) 0.106(3) 0.038(2) 0.036(2) 0.0164(18)
C44 0.0310(11) 0.0545(15) 0.0317(12) 0.0036(12) 0.0109(10) 0.0002(11)
C45 0.0536(16) 0.0590(18) 0.0529(18) 0.0073(14) 0.0038(13) -0.0119(14)
C46 0.0582(17) 0.079(2) 0.0355(15) 0.0041(14) 0.0092(12) -0.0017(15)
C47 0.102(3) 0.082(3) 0.077(3) -0.002(2) 0.001(2) 0.035(2)
C48 0.115(3) 0.058(2) 0.088(3) 0.017(2) 0.020(2) 0.024(2)
C49 0.069(2) 0.066(2) 0.084(3) -0.002(2) 0.0160(18) 0.0037(17)
C50 0.0484(17) 0.098(3) 0.074(2) 0.014(2) 0.0185(16) 0.0135(18)
C51 0.060(2) 0.074(3) 0.111(3) 0.035(2) 0.021(2) -0.0027(18)
C52 0.069(2) 0.057(2) 0.120(3) -0.009(2) -0.001(2) 0.0072(17)

loop_
_atom_type_symbol
_atom_type_description
_atom_type_scat_dispersion_real
_atom_type_scat_dispersion_imag
_atom_type_scat_source
C C 0.0033 0.0016 'International Tables Vol C Tables 4.2.6.8 and 6.1.1.4'
H H 0.0000 0.0000 'International Tables Vol C Tables 4.2.6.8 and 6.1.1.4'
N N 0.0061 0.0033 'International Tables Vol C Tables 4.2.6.8 and 6.1.1.4'
Si Si 0.0817 0.0704 'International Tables Vol C Tables 4.2.6.8 and 6.1.1.4'
Y Y -2.7962 3.5667 'International Tables Vol C Tables 4.2.6.8 and 6.1.1.4'

loop_
_geom_angle_atom_site_label_1
_geom_angle_atom_site_label_2
_geom_angle_atom_site_label_3
_geom_angle
N2 Y1 C1 113.30(7)
N2 Y1 C5 134.19(7)
C1 Y1 C5 112.35(8)
N2 Y1 N3 74.63(6)
C1 Y1 N3 97.11(7)
C5 Y1 N3 96.34(7)
N2 Y1 N1 73.82(6)
C1 Y1 N1 103.37(7)
C5 Y1 N1 99.14(7)
N3 Y1 N1 147.20(6)
C21 N1 C9 114.75(16)
C21 N1 Y1 124.68(13)
C9 N1 Y1 120.52(12)
C27 N2 C28 119.12(17)
C27 N2 Y1 128.16(13)
C28 N2 Y1 112.10(13)
C34 N3 C35 114.98(17)
C34 N3 Y1 113.27(14)
C35 N3 Y1 131.47(13)
C1 Si1 C4 110.70(12)
C1 Si1 C3 113.22(11)
C4 Si1 C3 106.24(14)
C1 Si1 C2 112.37(12)
C4 Si1 C2 109.07(16)
C3 Si1 C2 104.88(14)
C5 Si2 C7 110.78(12)
C5 Si2 C8 114.43(13)
C7 Si2 C8 106.97(13)
C5 Si2 C6 109.75(12)
C7 Si2 C6 108.74(14)
C8 Si2 C6 105.92(16)
Si1 C1 Y1 126.63(11)
Si1 C1 H1A 105.7
Y1 C1 H1A 105.7
Si1 C1 H1B 105.7
Y1 C1 H1B 105.7
H1A C1 H1B 106.1
Si1 C2 H2A 109.5
Si1 C2 H2B 109.5
H2A C2 H2B 109.5
Si1 C2 H2C 109.5
H2A C2 H2C 109.5
H2B C2 H2C 109.5
Si1 C3 H3A 109.5
Si1 C3 H3B 109.5
H3A C3 H3B 109.5
Si1 C3 H3C 109.5
H3A C3 H3C 109.5
H3B C3 H3C 109.5
Si1 C4 H4A 109.5
Si1 C4 H4B 109.5
H4A C4 H4B 109.5
Si1 C4 H4C 109.5
H4A C4 H4C 109.5
H4B C4 H4C 109.5
Si2 C5 Y1 125.56(11)
Si2 C5 H5A 105.9
Y1 C5 H5A 105.9
Si2 C5 H5B 105.9
Y1 C5 H5B 105.9
H5A C5 H5B 106.3
Si2 C6 H6A 109.5
Si2 C6 H6B 109.5
H6A C6 H6B 109.5
Si2 C6 H6C 109.5
H6A C6 H6C 109.5
H6B C6 H6C 109.5
Si2 C7 H7A 109.5
Si2 C7 H7B 109.5
H7A C7 H7B 109.5
Si2 C7 H7C 109.5
H7A C7 H7C 109.5
H7B C7 H7C 109.5
Si2 C8 H8A 109.5
Si2 C8 H8B 109.5
H8A C8 H8B 109.5
Si2 C8 H8C 109.5
H8A C8 H8C 109.5
H8B C8 H8C 109.5
C14 C9 C10 122.9(2)
C14 C9 N1 119.87(19)
C10 C9 N1 117.18(19)
C11 C10 C9 117.2(2)
C11 C10 C15 121.4(2)
C9 C10 C15 121.4(2)
C12 C11 C10 121.2(2)
C12 C11 H11 119.4
C10 C11 H11 119.4
C13 C12 C11 120.1(2)
C13 C12 H12 119.9
C11 C12 H12 119.9
C12 C13 C14 121.8(2)
C12 C13 H13 119.1
C14 C13 H13 119.1
C9 C14 C13 116.8(2)
C9 C14 C18 122.42(19)
C13 C14 C18 120.8(2)
C10 C15 C17 113.9(2)
C10 C15 C16 111.3(2)
C17 C15 C16 109.5(2)
C10 C15 H15 107.3
C17 C15 H15 107.3
C16 C15 H15 107.3
C15 C16 H16A 109.5
C15 C16 H16B 109.5
H16A C16 H16B 109.5
C15 C16 H16C 109.5
H16A C16 H16C 109.5
H16B C16 H16C 109.5
C25 C26 C27 121.5(2)
C25 C26 H26 119.2
C27 C26 H26 119.2
C15 C17 H17A 109.5
C15 C17 H17B 109.5
H17A C17 H17B 109.5
C15 C17 H17C 109.5
H17A C17 H17C 109.5
H17B C17 H17C 109.5
C14 C18 C20 112.8(2)
C14 C18 C19 111.9(2)
C20 C18 C19 109.5(2)
C14 C18 H18 107.5
C20 C18 H18 107.5
C19 C18 H18 107.5
C18 C19 H19A 109.5
C18 C19 H19B 109.5
H19A C19 H19B 109.5
C18 C19 H19C 109.5
H19A C19 H19C 109.5
H19B C19 H19C 109.5
C18 C20 H20A 109.5
C18 C20 H20B 109.5
H20A C20 H20B 109.5
C18 C20 H20C 109.5
H20A C20 H20C 109.5
H20B C20 H20C 109.5
N1 C21 C22 127.65(19)
N1 C21 H21 116.2
C22 C21 H21 116.2
C23 C22 C27 119.31(19)
C23 C22 C21 117.03(19)
C27 C22 C21 122.97(18)
C24 C23 C22 121.9(2)
C24 C23 H23 119.0
C22 C23 H23 119.0
C23 C24 C25 118.8(2)
C23 C24 H24 120.6
C25 C24 H24 120.6
C26 C25 C24 121.0(2)
C26 C25 H25 119.5
C24 C25 H25 119.5
N2 C27 C26 121.38(18)
N2 C27 C22 121.21(18)
C26 C27 C22 117.37(19)
N2 C28 C29 121.66(19)
N2 C28 C33 120.98(19)
C29 C28 C33 117.2(2)
C30 C29 C28 121.8(2)
C30 C29 H29 119.1
C28 C29 H29 119.1
C29 C30 C31 121.1(2)
C29 C30 H30 119.5
C31 C30 H30 119.5
C32 C31 C30 118.6(2)
C32 C31 H31 120.7
C30 C31 H31 120.7
C31 C32 C33 122.2(2)
C31 C32 H32 118.9
C33 C32 H32 118.9
C32 C33 C28 119.0(2)
C32 C33 C34 117.53(19)
C28 C33 C34 122.59(19)
N3 C34 C33 126.48(19)
N3 C34 H34 116.8
C33 C34 H34 116.8
C40 C35 C36 122.5(2)
C40 C35 N3 120.1(2)
C36 C35 N3 117.45(19)
C37 C36 C35 117.5(2)
C37 C36 C41 120.8(2)
C35 C36 C41 121.7(2)
C38 C37 C36 120.8(2)
C38 C37 H37 119.6
C36 C37 H37 119.6
C37 C38 C39 120.6(2)
C37 C38 H38 119.7
C39 C38 H38 119.7
C38 C39 C40 121.4(2)
C38 C39 H39 119.3
C40 C39 H39 119.3
C39 C40 C35 117.1(2)
C39 C40 C44 121.0(2)
C35 C40 C44 121.9(2)
C42 C41 C36 111.7(2)
C42 C41 C43 110.6(3)
C36 C41 C43 112.3(2)
C42 C41 H41 107.3
C36 C41 H41 107.3
C43 C41 H41 107.3
C41 C42 H42A 109.5
C41 C42 H42B 109.5
H42A C42 H42B 109.5
C41 C42 H42C 109.5
H42A C42 H42C 109.5
H42B C42 H42C 109.5
C41 C43 H43A 109.5
C41 C43 H43B 109.5
H43A C43 H43B 109.5
C41 C43 H43C 109.5
H43A C43 H43C 109.5
H43B C43 H43C 109.5
C40 C44 C46 112.8(2)
C40 C44 C45 111.71(19)
C46 C44 C45 110.2(2)
C40 C44 H44 107.3
C46 C44 H44 107.3
C45 C44 H44 107.3
C44 C45 H45A 109.5
C44 C45 H45B 109.5
H45A C45 H45B 109.5
C44 C45 H45C 109.5
H45A C45 H45C 109.5
H45B C45 H45C 109.5
C44 C46 H46A 109.5
C44 C46 H46B 109.5
H46A C46 H46B 109.5
C44 C46 H46C 109.5
H46A C46 H46C 109.5
H46B C46 H46C 109.5
C52 C47 C48 116.8(4)
C52 C47 C53 112.8(5)
C48 C47 C53 128.2(5)
C52 C47 C53' 128.5(5)
C48 C47 C53' 112.2(5)
C53 C47 C53' 33.4(4)
C49 C48 C47 121.7(4)
C49 C48 H48 119.1
C47 C48 H48 119.1
C50 C49 C48 120.1(4)
C50 C49 H49 119.9
C48 C49 H49 119.9
C49 C50 C51 119.3(4)
C49 C50 H50 120.3
C51 C50 H50 120.3
C52 C51 C50 121.1(3)
C52 C51 H51 119.5
C50 C51 H51 119.5
C51 C52 C47 120.9(4)
C51 C52 H52 119.6
C47 C52 H52 119.6
C47 C53 H53A 109.5
C47 C53 H53B 109.5
C47 C53 H53C 109.5
C47 C53' H53D 109.5
C47 C53' H53E 109.5
H53D C53' H53E 109.5
C47 C53' H53F 109.5
H53D C53' H53F 109.5
H53E C53' H53F 109.5

loop_
_geom_bond_atom_site_label_1
_geom_bond_atom_site_label_2
_geom_bond_distance
Y1 N2 2.2823(17)
Y1 C1 2.383(2)
Y1 C5 2.390(2)
Y1 N3 2.4293(16)
Y1 N1 2.4572(16)
N1 C21 1.284(3)
N1 C9 1.451(3)
N2 C27 1.386(3)
N2 C28 1.388(3)
N3 C34 1.286(3)
N3 C35 1.449(3)
Si1 C1 1.837(2)
Si1 C4 1.863(3)
Si1 C3 1.864(2)
Si1 C2 1.875(3)
Si2 C5 1.833(2)
Si2 C7 1.866(3)
Si2 C8 1.875(3)
Si2 C6 1.877(3)
C1 H1A 0.9700
C1 H1B 0.9700
C2 H2A 0.9600
C2 H2B 0.9600
C2 H2C 0.9600
C3 H3A 0.9600
C3 H3B 0.9600
C3 H3C 0.9600
C4 H4A 0.9600
C4 H4B 0.9600
C4 H4C 0.9600
C5 H5A 0.9700
C5 H5B 0.9700
C6 H6A 0.9600
C6 H6B 0.9600
C6 H6C 0.9600
C7 H7A 0.9600
C7 H7B 0.9600
C7 H7C 0.9600
C8 H8A 0.9600
C8 H8B 0.9600
C8 H8C 0.9600
C9 C14 1.390(3)
C9 C10 1.404(3)
C10 C11 1.387(3)
C10 C15 1.521(3)
C11 C12 1.378(4)
C11 H11 0.9300
C12 C13 1.368(4)
C12 H12 0.9300
C13 C14 1.395(3)
C13 H13 0.9300
C14 C18 1.511(3)
C15 C17 1.525(4)
C15 C16 1.526(4)
C15 H15 0.9800
C16 H16A 0.9600
C16 H16B 0.9600
C16 H16C 0.9600
C26 C25 1.372(3)
C26 C27 1.403(3)
C26 H26 0.9300
C17 H17A 0.9600
C17 H17B 0.9600
C17 H17C 0.9600
C18 C20 1.527(3)
C18 C19 1.527(3)
C18 H18 0.9800
C19 H19A 0.9600
C19 H19B 0.9600
C19 H19C 0.9600
C20 H20A 0.9600
C20 H20B 0.9600
C20 H20C 0.9600
C21 C22 1.444(3)
C21 H21 0.9300
C22 C23 1.405(3)
C22 C27 1.414(3)
C23 C24 1.362(3)
C23 H23 0.9300
C24 C25 1.386(3)
C24 H24 0.9300
C25 H25 0.9300
C28 C29 1.405(3)
C28 C33 1.425(3)
C29 C30 1.367(3)
C29 H29 0.9300
C30 C31 1.393(3)
C30 H30 0.9300
C31 C32 1.363(3)
C31 H31 0.9300
C32 C33 1.408(3)
C32 H32 0.9300
C33 C34 1.445(3)
C34 H34 0.9300
C35 C40 1.396(3)
C35 C36 1.404(3)
C36 C37 1.391(3)
C36 C41 1.520(3)
C37 C38 1.372(4)
C37 H37 0.9300
C38 C39 1.374(4)
C38 H38 0.9300
C39 C40 1.391(3)
C39 H39 0.9300
C40 C44 1.509(3)
C41 C42 1.518(4)
C41 C43 1.534(4)
C41 H41 0.9800
C42 H42A 0.9600
C42 H42B 0.9600
C42 H42C 0.9600
C43 H43A 0.9600
C43 H43B 0.9600
C43 H43C 0.9600
C44 C46 1.523(3)
C44 C45 1.528(3)
C44 H44 0.9800
C45 H45A 0.9600
C45 H45B 0.9600
C45 H45C 0.9600
C46 H46A 0.9600
C46 H46B 0.9600
C46 H46C 0.9600
C47 C52 1.375(5)
C47 C48 1.378(5)
C47 C53 1.520(9)
C47 C53' 1.633(10)
C48 C49 1.358(5)
C48 H48 0.9300
C49 C50 1.345(5)
C49 H49 0.9300
C50 C51 1.357(5)
C50 H50 0.9300
C51 C52 1.352(5)
C51 H51 0.9300
C52 H52 0.9300
C53 H53A 0.9600
C53 H53B 0.9600
C53 H53C 0.9600
C53' H53D 0.9600
C53' H53E 0.9600
C53' H53F 0.9600
